data_7004967
loop_
_publ_author_name
'Heitmann, Dennis'
'Jones, Cameron'
'Junk, Peter C.'
'Lippert, Kai-Alexander'
'Stasch, Andreas'

_publ_section_title
;
 Homoleptic lanthanide(II)-bis(guanidinate) complexes, [Ln(Giso)(2)]
 (Giso = [(ArN)(2)CN(C(6)H(11))(2)](-), Ar = C(6)H(3)Pr(i)(2)-2,6):
 planar 4-coordinate (Ln = Sm or Eu) vs distorted tetrahedral (Ln = Yb)
 geometries.
;
_journal_issue 2
_journal_name_full 'Dalton transactions (Cambridge, England : 2003)'
_journal_page_first 187
_journal_page_last 189
_journal_paper_doi 10.1039/b614028a
_journal_year 2007
_chemical_formula_sum 'C44 H64 I N3 Yb'
_chemical_formula_weight 934.92
_chemical_name_systematic
;
?
;
_space_group_IT_number 2
_symmetry_cell_setting triclinic
_symmetry_space_group_name_Hall '-P 1'
_symmetry_space_group_name_H-M 'P -1'
_atom_sites_solution_hydrogens geom
_atom_sites_solution_primary direct
_atom_sites_solution_secondary difmap
_audit_creation_method SHELXL-97
_cell_angle_alpha 80.99(3)
_cell_angle_beta 71.19(3)
_cell_angle_gamma 80.40(3)
_cell_formula_units_Z 2
_cell_length_a 10.530(2)
_cell_length_b 13.562(3)
_cell_length_c 15.958(3)
_cell_measurement_temperature 150(2)
_cell_volume 2114.1(8)
_computing_structure_refinement 'SHELXL-97 (Sheldrick, 1997)'
_computing_structure_solution 'SHELXS-97 (Sheldrick, 1990)'
_diffrn_ambient_temperature 150(2)
_diffrn_measured_fraction_theta_full 0.996
_diffrn_measured_fraction_theta_max 0.996
_diffrn_measurement_device_type 'Nonius Kappa CCD'
_diffrn_radiation_monochromator graphite
_diffrn_radiation_source 'fine-focus sealed tube'
_diffrn_radiation_type MoK\a
_diffrn_radiation_wavelength 0.71073
_diffrn_reflns_av_R_equivalents 0.0263
_diffrn_reflns_av_sigmaI/netI 0.0464
_diffrn_reflns_limit_h_max 13
_diffrn_reflns_limit_h_min -13
_diffrn_reflns_limit_k_max 17
_diffrn_reflns_limit_k_min -17
_diffrn_reflns_limit_l_max 20
_diffrn_reflns_limit_l_min -19
_diffrn_reflns_number 16815
_diffrn_reflns_theta_full 27.00
_diffrn_reflns_theta_max 27.00
_diffrn_reflns_theta_min 2.97
_exptl_absorpt_coefficient_mu 2.974
_exptl_absorpt_correction_T_max 0.698
_exptl_absorpt_correction_T_min 0.587
_exptl_absorpt_correction_type multi-scan
_exptl_absorpt_process_details 'Sortav (Blessing, 1995)'
_exptl_crystal_colour red
_exptl_crystal_density_diffrn 1.469
_exptl_crystal_density_method 'not measured'
_exptl_crystal_description block
_exptl_crystal_F_000 944
_exptl_crystal_size_max 0.20
_exptl_crystal_size_mid 0.15
_exptl_crystal_size_min 0.13
_refine_diff_density_max 1.523
_refine_diff_density_min -0.841
_refine_diff_density_rms 0.105
_refine_ls_extinction_method none
_refine_ls_goodness_of_fit_ref 1.028
_refine_ls_hydrogen_treatment constr
_refine_ls_matrix_type full
_refine_ls_number_parameters 416
_refine_ls_number_reflns 9217
_refine_ls_number_restraints 7
_refine_ls_restrained_S_all 1.031
_refine_ls_R_factor_all 0.0383
_refine_ls_R_factor_gt 0.0320
_refine_ls_shift/su_max 0.001
_refine_ls_shift/su_mean 0.000
_refine_ls_structure_factor_coef Fsqd
_refine_ls_weighting_details 'calc w=1/[\s^2^(Fo^2^)+(0.0186P)^2^+4.1243P] where P=(Fo^2^+2Fc^2^)/3'
_refine_ls_weighting_scheme calc
_refine_ls_wR_factor_gt 0.0713
_refine_ls_wR_factor_ref 0.0742
_reflns_number_gt 8232
_reflns_number_total 9217
_reflns_threshold_expression >2sigma(I)
_cod_data_source_file b614028a.txt
_cod_data_source_block compound5
_cod_original_cell_volume 2114.2(7)
_cod_original_sg_symbol_H-M P-1
_cod_database_code 7004967

loop_
_symmetry_equiv_pos_as_xyz
'x, y, z'
'-x, -y, -z'

loop_
_atom_site_label
_atom_site_type_symbol
_atom_site_fract_x
_atom_site_fract_y
_atom_site_fract_z
_atom_site_U_iso_or_equiv
_atom_site_adp_type
_atom_site_occupancy
_atom_site_symmetry_multiplicity
_atom_site_calc_flag
_atom_site_refinement_flags
_atom_site_disorder_assembly
_atom_site_disorder_group
Yb1 Yb 0.361976(14) 0.061201(11) 0.117938(10) 0.02198(5) Uani 1 1 d . . .
I1 I 0.67333(2) 0.01411(2) 0.042425(17) 0.03342(7) Uani 1 1 d . . .
N1 N 0.2251(3) 0.2067(2) 0.17514(18) 0.0186(6) Uani 1 1 d . . .
C1 C 0.1390(3) 0.2124(2) 0.2592(2) 0.0187(7) Uani 1 1 d . . .
N2 N 0.1303(3) 0.1327(2) 0.31968(19) 0.0227(6) Uani 1 1 d . . .
C2 C 0.2160(3) 0.2771(2) 0.1004(2) 0.0191(7) Uani 1 1 d . . .
N3 N 0.0550(3) 0.3007(2) 0.28704(19) 0.0222(6) Uani 1 1 d . . .
C3 C 0.0973(3) 0.2986(3) 0.0734(2) 0.0229(7) Uani 1 1 d . . .
C4 C 0.0966(4) 0.3703(3) 0.0006(3) 0.0346(9) Uani 1 1 d . . .
H4 H 0.0160 0.3880 -0.0158 0.041 Uiso 1 1 calc R . .
C5 C 0.2091(4) 0.4162(3) -0.0481(3) 0.0439(11) Uani 1 1 d . . .
H5 H 0.2054 0.4658 -0.0966 0.053 Uiso 1 1 calc R . .
C6 C 0.3267(4) 0.3896(3) -0.0259(3) 0.0374(10) Uani 1 1 d . . .
H6 H 0.4052 0.4193 -0.0613 0.045 Uiso 1 1 calc R . .
C7 C 0.3341(4) 0.3203(3) 0.0472(2) 0.0256(7) Uani 1 1 d . . .
C8 C -0.0225(3) 0.2398(3) 0.1148(3) 0.0265(8) Uani 1 1 d . . .
H8 H -0.0134 0.2016 0.1719 0.032 Uiso 1 1 calc R . .
C9 C -0.1598(4) 0.3039(3) 0.1349(3) 0.0352(9) Uani 1 1 d . . .
H9A H -0.1635 0.3534 0.1745 0.053 Uiso 1 1 calc R . .
H9B H -0.2311 0.2606 0.1641 0.053 Uiso 1 1 calc R . .
H9C H -0.1732 0.3388 0.0792 0.053 Uiso 1 1 calc R . .
C10 C -0.0179(5) 0.1638(4) 0.0522(4) 0.0558(14) Uani 1 1 d . . .
H10A H -0.0290 0.1998 -0.0038 0.084 Uiso 1 1 calc R . .
H10B H -0.0911 0.1219 0.0803 0.084 Uiso 1 1 calc R . .
H10C H 0.0693 0.1210 0.0399 0.084 Uiso 1 1 calc R . .
C11 C 0.4677(3) 0.2950(3) 0.0691(3) 0.0273(8) Uani 1 1 d . . .
H11 H 0.4729 0.2232 0.0956 0.033 Uiso 1 1 calc R . .
C12 C 0.4704(4) 0.3586(3) 0.1397(3) 0.0421(11) Uani 1 1 d . . .
H12A H 0.4557 0.4301 0.1186 0.063 Uiso 1 1 calc R . .
H12B H 0.5584 0.3433 0.1506 0.063 Uiso 1 1 calc R . .
H12C H 0.3988 0.3430 0.1952 0.063 Uiso 1 1 calc R . .
C13 C 0.5925(4) 0.3042(3) -0.0125(3) 0.0430(11) Uani 1 1 d . . .
H13A H 0.5832 0.2709 -0.0601 0.065 Uiso 1 1 calc R . .
H13B H 0.6733 0.2721 0.0035 0.065 Uiso 1 1 calc R . .
H13C H 0.6010 0.3754 -0.0331 0.065 Uiso 1 1 calc R . .
C14 C 0.2115(3) 0.0460(3) 0.2910(2) 0.0234(7) Uani 1 1 d . . .
C15 C 0.3470(4) 0.0271(3) 0.2958(2) 0.0256(8) Uani 1 1 d . . .
C16 C 0.4299(4) -0.0591(3) 0.2637(2) 0.0299(8) Uani 1 1 d . . .
H16 H 0.5193 -0.0721 0.2678 0.036 Uiso 1 1 calc R . .
C17 C 0.3840(4) -0.1264(3) 0.2259(3) 0.0326(9) Uani 1 1 d . . .
H17 H 0.4434 -0.1824 0.2009 0.039 Uiso 1 1 calc R . .
C18 C 0.2506(4) -0.1109(3) 0.2250(3) 0.0315(8) Uani 1 1 d . . .
H18 H 0.2185 -0.1584 0.2015 0.038 Uiso 1 1 calc R . .
C19 C 0.1627(4) -0.0269(3) 0.2580(2) 0.0265(8) Uani 1 1 d . . .
C20 C 0.3975(4) 0.1008(3) 0.3368(3) 0.0336(9) Uani 1 1 d . . .
H20 H 0.3513 0.1693 0.3233 0.040 Uiso 1 1 calc R . .
C21 C 0.3552(6) 0.0769(5) 0.4365(3) 0.0667(16) Uani 1 1 d . . .
H21A H 0.2569 0.0770 0.4592 0.100 Uiso 1 1 calc R . .
H21B H 0.3814 0.1278 0.4630 0.100 Uiso 1 1 calc R . .
H21C H 0.3998 0.0105 0.4522 0.100 Uiso 1 1 calc R . .
C22 C 0.5498(5) 0.1060(5) 0.2998(3) 0.0588(14) Uani 1 1 d . . .
H22A H 0.5984 0.0430 0.3191 0.088 Uiso 1 1 calc R . .
H22B H 0.5722 0.1622 0.3220 0.088 Uiso 1 1 calc R . .
H22C H 0.5766 0.1161 0.2346 0.088 Uiso 1 1 calc R . .
C23 C 0.0140(4) -0.0145(3) 0.2629(2) 0.0281(8) Uani 1 1 d . . .
H23 H -0.0142 0.0587 0.2483 0.034 Uiso 1 1 calc R . .
C24 C -0.0687(4) -0.0455(3) 0.3593(3) 0.0403(10) Uani 1 1 d . . .
H24A H -0.1653 -0.0317 0.3650 0.061 Uiso 1 1 calc R . .
H24B H -0.0485 -0.0070 0.3996 0.061 Uiso 1 1 calc R . .
H24C H -0.0450 -0.1175 0.3748 0.061 Uiso 1 1 calc R . .
C25 C -0.0168(4) -0.0722(3) 0.1983(3) 0.0436(11) Uani 1 1 d . . .
H25A H -0.0020 -0.1447 0.2162 0.065 Uiso 1 1 calc R . .
H25B H 0.0431 -0.0563 0.1379 0.065 Uiso 1 1 calc R . .
H25C H -0.1111 -0.0529 0.1992 0.065 Uiso 1 1 calc R . .
C26 C 0.1046(4) 0.3998(2) 0.2546(2) 0.0231(7) Uani 1 1 d . . .
H26 H 0.1840 0.3899 0.2003 0.028 Uiso 1 1 calc R . .
C27 C 0.0009(4) 0.4793(3) 0.2254(3) 0.0271(8) Uani 1 1 d . . .
H27A H -0.0281 0.4538 0.1805 0.033 Uiso 1 1 calc R . .
H27B H -0.0798 0.4921 0.2773 0.033 Uiso 1 1 calc R . .
C28 C 0.0611(4) 0.5780(3) 0.1856(3) 0.0395(10) Uani 1 1 d . . .
H28A H 0.1365 0.5665 0.1304 0.047 Uiso 1 1 calc R . .
H28B H -0.0089 0.6289 0.1696 0.047 Uiso 1 1 calc R . .
C29 C 0.1126(5) 0.6175(3) 0.2508(3) 0.0453(11) Uani 1 1 d . . .
H29A H 0.1555 0.6789 0.2220 0.054 Uiso 1 1 calc R . .
H29B H 0.0356 0.6359 0.3032 0.054 Uiso 1 1 calc R . .
C30 C 0.2142(4) 0.5395(3) 0.2810(3) 0.0404(10) Uani 1 1 d . . .
H30A H 0.2420 0.5658 0.3260 0.049 Uiso 1 1 calc R . .
H30B H 0.2956 0.5267 0.2295 0.049 Uiso 1 1 calc R . .
C31 C 0.1558(4) 0.4408(3) 0.3210(3) 0.0328(9) Uani 1 1 d . . .
H31A H 0.0802 0.4519 0.3761 0.039 Uiso 1 1 calc R . .
H31B H 0.2263 0.3905 0.3370 0.039 Uiso 1 1 calc R . .
C32 C -0.0571(4) 0.2966(3) 0.3723(2) 0.0275(8) Uani 1 1 d . . .
H32 H -0.1021 0.3674 0.3771 0.033 Uiso 1 1 calc R . .
C33 C -0.0191(4) 0.2641(3) 0.4589(2) 0.0342(9) Uani 1 1 d . . .
H33A H 0.0161 0.1917 0.4622 0.041 Uiso 1 1 calc R . .
H33B H 0.0525 0.3026 0.4596 0.041 Uiso 1 1 calc R . .
C34 C -0.1442(5) 0.2836(3) 0.5389(3) 0.0450(11) Uani 1 1 d . . .
H34A H -0.1197 0.2633 0.5946 0.054 Uiso 1 1 calc R . .
H34B H -0.1773 0.3564 0.5364 0.054 Uiso 1 1 calc R . .
C35 C -0.2555(5) 0.2252(4) 0.5397(3) 0.0507(12) Uani 1 1 d . . .
H35A H -0.3369 0.2420 0.5901 0.061 Uiso 1 1 calc R . .
H35B H -0.2257 0.1522 0.5487 0.061 Uiso 1 1 calc R . .
C36 C -0.2911(4) 0.2496(4) 0.4527(3) 0.0418(10) Uani 1 1 d . . .
H36A H -0.3348 0.3200 0.4486 0.050 Uiso 1 1 calc R . .
H36B H -0.3567 0.2051 0.4528 0.050 Uiso 1 1 calc R . .
C37 C -0.1662(4) 0.2361(3) 0.3716(2) 0.0320(9) Uani 1 1 d . . .
H37A H -0.1298 0.1640 0.3712 0.038 Uiso 1 1 calc R . .
H37B H -0.1923 0.2582 0.3166 0.038 Uiso 1 1 calc R . .
C38 C 0.6242(6) -0.4208(4) 0.3401(4) 0.0640(14) Uiso 1 1 d D . .
C39 C 0.6598(7) -0.3333(5) 0.2773(5) 0.091(2) Uiso 1 1 d D . .
H39 H 0.6463 -0.3217 0.2204 0.109 Uiso 1 1 calc R . .
C40 C 0.7156(8) -0.2689(6) 0.3098(6) 0.104(2) Uiso 1 1 d D . .
H40 H 0.7437 -0.2103 0.2714 0.125 Uiso 1 1 calc R . .
C41 C 0.7337(10) -0.2799(8) 0.3875(6) 0.132(3) Uiso 1 1 d D . .
H41 H 0.7675 -0.2271 0.4033 0.159 Uiso 1 1 calc R . .
C42 C 0.7063(8) -0.3653(6) 0.4498(6) 0.111(3) Uiso 1 1 d D . .
H42 H 0.7249 -0.3757 0.5051 0.133 Uiso 1 1 calc R . .
C43 C 0.6468(6) -0.4343(5) 0.4191(4) 0.0723(16) Uiso 1 1 d D . .
H43 H 0.6217 -0.4936 0.4574 0.087 Uiso 1 1 calc R . .
C44 C 0.5701(8) -0.4977(6) 0.3114(5) 0.098(2) Uiso 1 1 d D . .
H44A H 0.6408 -0.5545 0.2951 0.147 Uiso 1 1 calc R . .
H44B H 0.5399 -0.4691 0.2597 0.147 Uiso 1 1 calc R . .
H44C H 0.4935 -0.5212 0.3601 0.147 Uiso 1 1 calc R . .

loop_
_atom_site_aniso_label
_atom_site_aniso_U_11
_atom_site_aniso_U_22
_atom_site_aniso_U_33
_atom_site_aniso_U_23
_atom_site_aniso_U_13
_atom_site_aniso_U_12
Yb1 0.02117(8) 0.02142(8) 0.02097(8) -0.00499(6) -0.00267(6) -0.00112(6)
I1 0.02176(13) 0.04703(16) 0.03314(14) -0.01914(12) -0.00526(10) -0.00134(11)
N1 0.0194(14) 0.0178(13) 0.0175(14) -0.0020(11) -0.0053(11) 0.0002(11)
C1 0.0186(16) 0.0172(15) 0.0213(16) -0.0014(13) -0.0080(13) -0.0013(13)
N2 0.0231(15) 0.0226(14) 0.0186(14) -0.0005(11) -0.0035(12) 0.0000(12)
C2 0.0211(16) 0.0150(15) 0.0202(16) -0.0013(13) -0.0058(13) -0.0014(13)
N3 0.0252(15) 0.0183(14) 0.0204(14) -0.0024(11) -0.0047(12) 0.0005(12)
C3 0.0228(17) 0.0237(17) 0.0217(17) -0.0009(14) -0.0063(14) -0.0039(14)
C4 0.032(2) 0.037(2) 0.034(2) 0.0042(18) -0.0159(18) 0.0006(17)
C5 0.046(3) 0.046(3) 0.032(2) 0.0199(19) -0.012(2) -0.007(2)
C6 0.036(2) 0.035(2) 0.036(2) 0.0164(18) -0.0086(18) -0.0127(18)
C7 0.0268(18) 0.0254(18) 0.0236(18) -0.0015(14) -0.0057(15) -0.0058(15)
C8 0.0227(18) 0.0268(18) 0.032(2) 0.0025(15) -0.0127(16) -0.0035(15)
C9 0.026(2) 0.037(2) 0.041(2) 0.0006(18) -0.0089(18) -0.0074(17)
C10 0.038(3) 0.042(3) 0.094(4) -0.032(3) -0.018(3) -0.005(2)
C11 0.0207(17) 0.0230(18) 0.036(2) -0.0036(15) -0.0048(16) -0.0046(14)
C12 0.024(2) 0.048(3) 0.061(3) -0.021(2) -0.015(2) -0.0026(18)
C13 0.026(2) 0.048(3) 0.048(3) -0.001(2) -0.0020(19) -0.0082(19)
C14 0.0247(18) 0.0209(17) 0.0187(17) 0.0046(13) -0.0027(14) -0.0009(14)
C15 0.0283(19) 0.0256(18) 0.0211(17) 0.0036(14) -0.0081(15) -0.0030(15)
C16 0.0278(19) 0.0269(19) 0.030(2) 0.0038(15) -0.0089(16) 0.0054(15)
C17 0.032(2) 0.0201(18) 0.037(2) -0.0001(16) -0.0032(17) 0.0033(15)
C18 0.036(2) 0.0182(17) 0.037(2) -0.0019(15) -0.0064(17) -0.0028(15)
C19 0.0278(19) 0.0219(17) 0.0242(18) 0.0046(14) -0.0031(15) -0.0045(14)
C20 0.035(2) 0.039(2) 0.031(2) -0.0078(17) -0.0155(18) 0.0003(17)
C21 0.075(4) 0.106(5) 0.025(2) -0.012(3) -0.009(2) -0.034(3)
C22 0.045(3) 0.089(4) 0.049(3) -0.027(3) -0.007(2) -0.024(3)
C23 0.0274(19) 0.0219(17) 0.032(2) 0.0032(15) -0.0062(16) -0.0060(15)
C24 0.028(2) 0.040(2) 0.040(2) 0.0112(19) 0.0006(18) -0.0065(18)
C25 0.038(2) 0.042(2) 0.055(3) -0.008(2) -0.015(2) -0.0112(19)
C26 0.0251(18) 0.0195(16) 0.0248(18) -0.0054(14) -0.0072(15) -0.0015(14)
C27 0.0285(19) 0.0209(17) 0.032(2) -0.0024(15) -0.0113(16) 0.0003(14)
C28 0.042(2) 0.0232(19) 0.052(3) -0.0013(18) -0.015(2) -0.0025(17)
C29 0.048(3) 0.022(2) 0.068(3) -0.014(2) -0.016(2) -0.0046(18)
C30 0.040(2) 0.033(2) 0.055(3) -0.025(2) -0.015(2) -0.0049(18)
C31 0.034(2) 0.032(2) 0.039(2) -0.0178(17) -0.0161(18) 0.0039(16)
C32 0.0290(19) 0.0264(18) 0.0210(18) -0.0065(14) -0.0016(15) 0.0053(15)
C33 0.042(2) 0.037(2) 0.0211(19) -0.0029(16) -0.0098(17) 0.0017(18)
C34 0.058(3) 0.044(3) 0.023(2) -0.0084(18) -0.005(2) 0.011(2)
C35 0.053(3) 0.054(3) 0.027(2) 0.000(2) 0.007(2) 0.002(2)
C36 0.031(2) 0.048(3) 0.033(2) -0.0015(19) 0.0058(18) -0.0009(19)
C37 0.0279(19) 0.037(2) 0.0239(19) -0.0037(16) 0.0015(16) -0.0017(16)

loop_
_atom_type_symbol
_atom_type_description
_atom_type_scat_dispersion_real
_atom_type_scat_dispersion_imag
_atom_type_scat_source
C C 0.0033 0.0016 'International Tables Vol C Tables 4.2.6.8 and 6.1.1.4'
H H 0.0000 0.0000 'International Tables Vol C Tables 4.2.6.8 and 6.1.1.4'
N N 0.0061 0.0033 'International Tables Vol C Tables 4.2.6.8 and 6.1.1.4'
Yb Yb -0.3850 5.5486 'International Tables Vol C Tables 4.2.6.8 and 6.1.1.4'
I I -0.4742 1.8119 'International Tables Vol C Tables 4.2.6.8 and 6.1.1.4'

loop_
_geom_angle_atom_site_label_1
_geom_angle_atom_site_label_2
_geom_angle_atom_site_label_3
_geom_angle
_geom_angle_site_symmetry_1
_geom_angle_site_symmetry_3
_geom_angle_publ_flag
N1 Yb1 C14 61.91(10) . . ?
N1 Yb1 C15 77.50(10) . . ?
C14 Yb1 C15 30.39(10) . . ?
N1 Yb1 C19 79.81(10) . . ?
C14 Yb1 C19 29.97(11) . . ?
C15 Yb1 C19 52.50(11) . . ?
N1 Yb1 C16 106.32(10) . . ?
C14 Yb1 C16 52.23(10) . . ?
C15 Yb1 C16 28.82(11) . . ?
C19 Yb1 C16 59.63(11) . . ?
N1 Yb1 C18 108.41(10) . . ?
C14 Yb1 C18 52.00(11) . . ?
C15 Yb1 C18 59.88(11) . . ?
C19 Yb1 C18 28.65(11) . . ?
C16 Yb1 C18 49.91(12) . . ?
N1 Yb1 C17 122.79(10) . . ?
C14 Yb1 C17 60.95(11) . . ?
C15 Yb1 C17 51.19(11) . . ?
C19 Yb1 C17 50.91(11) . . ?
C16 Yb1 C17 28.23(11) . . ?
C18 Yb1 C17 28.18(11) . . ?
N1 Yb1 I1 119.56(7) . 2_655 ?
C14 Yb1 I1 130.71(8) . 2_655 ?
C15 Yb1 I1 148.27(8) . 2_655 ?
C19 Yb1 I1 101.54(8) . 2_655 ?
C16 Yb1 I1 126.55(8) . 2_655 ?
C18 Yb1 I1 88.58(9) . 2_655 ?
C17 Yb1 I1 99.47(9) . 2_655 ?
N1 Yb1 I1 130.93(7) . . ?
C14 Yb1 I1 127.03(8) . . ?
C15 Yb1 I1 96.79(8) . . ?
C19 Yb1 I1 134.41(8) . . ?
C16 Yb1 I1 77.73(8) . . ?
C18 Yb1 I1 110.10(8) . . ?
C17 Yb1 I1 83.95(8) . . ?
I1 Yb1 I1 90.69(3) 2_655 . ?
Yb1 I1 Yb1 89.31(3) 2_655 . ?
C1 N1 C2 124.3(3) . . ?
C1 N1 Yb1 126.3(2) . . ?
C2 N1 Yb1 106.70(19) . . ?
N2 C1 N1 120.6(3) . . ?
N2 C1 N3 116.3(3) . . ?
N1 C1 N3 123.0(3) . . ?
C1 N2 C14 115.7(3) . . ?
C7 C2 C3 119.3(3) . . ?
C7 C2 N1 118.1(3) . . ?
C3 C2 N1 122.4(3) . . ?
C1 N3 C26 120.2(3) . . ?
C1 N3 C32 120.1(3) . . ?
C26 N3 C32 115.5(3) . . ?
C4 C3 C2 118.4(3) . . ?
C4 C3 C8 118.9(3) . . ?
C2 C3 C8 122.5(3) . . ?
C5 C4 C3 122.0(4) . . ?
C6 C5 C4 119.4(4) . . ?
C5 C6 C7 121.8(4) . . ?
C6 C7 C2 118.8(3) . . ?
C6 C7 C11 119.2(3) . . ?
C2 C7 C11 122.0(3) . . ?
C3 C8 C9 114.6(3) . . ?
C3 C8 C10 108.8(3) . . ?
C9 C8 C10 108.8(3) . . ?
C13 C11 C7 113.7(3) . . ?
C13 C11 C12 110.5(3) . . ?
C7 C11 C12 111.0(3) . . ?
N2 C14 C19 121.4(3) . . ?
N2 C14 C15 119.9(3) . . ?
C19 C14 C15 118.7(3) . . ?
N2 C14 Yb1 115.3(2) . . ?
C19 C14 Yb1 78.7(2) . . ?
C15 C14 Yb1 77.1(2) . . ?
C16 C15 C14 119.4(3) . . ?
C16 C15 C20 121.2(3) . . ?
C14 C15 C20 119.3(3) . . ?
C16 C15 Yb1 78.9(2) . . ?
C14 C15 Yb1 72.48(19) . . ?
C20 C15 Yb1 119.9(2) . . ?
C17 C16 C15 121.3(3) . . ?
C17 C16 Yb1 76.6(2) . . ?
C15 C16 Yb1 72.3(2) . . ?
C18 C17 C16 119.4(4) . . ?
C18 C17 Yb1 75.4(2) . . ?
C16 C17 Yb1 75.2(2) . . ?
C17 C18 C19 121.5(4) . . ?
C17 C18 Yb1 76.4(2) . . ?
C19 C18 Yb1 73.5(2) . . ?
C18 C19 C14 119.5(3) . . ?
C18 C19 C23 121.0(3) . . ?
C14 C19 C23 119.4(3) . . ?
C18 C19 Yb1 77.9(2) . . ?
C14 C19 Yb1 71.38(19) . . ?
C23 C19 Yb1 123.9(2) . . ?
C21 C20 C15 109.7(4) . . ?
C21 C20 C22 110.7(4) . . ?
C15 C20 C22 114.4(3) . . ?
C19 C23 C25 114.5(3) . . ?
C19 C23 C24 108.3(3) . . ?
C25 C23 C24 110.7(3) . . ?
N3 C26 C27 113.1(3) . . ?
N3 C26 C31 113.7(3) . . ?
C27 C26 C31 109.9(3) . . ?
C28 C27 C26 110.9(3) . . ?
C29 C28 C27 111.3(4) . . ?
C30 C29 C28 111.1(3) . . ?
C29 C30 C31 111.7(3) . . ?
C30 C31 C26 111.0(3) . . ?
N3 C32 C37 113.0(3) . . ?
N3 C32 C33 117.5(3) . . ?
C37 C32 C33 109.3(3) . . ?
C34 C33 C32 109.4(3) . . ?
C35 C34 C33 110.9(4) . . ?
C34 C35 C36 111.3(4) . . ?
C35 C36 C37 111.9(4) . . ?
C32 C37 C36 111.4(3) . . ?
C43 C38 C39 121.8(6) . . ?
C43 C38 C44 121.0(6) . . ?
C39 C38 C44 117.1(6) . . ?
C40 C39 C38 112.0(7) . . ?
C41 C40 C39 126.6(9) . . ?
C40 C41 C42 123.9(10) . . ?
C41 C42 C43 111.4(8) . . ?
C38 C43 C42 124.2(7) . . ?

loop_
_geom_bond_atom_site_label_1
_geom_bond_atom_site_label_2
_geom_bond_distance
_geom_bond_site_symmetry_2
_geom_bond_publ_flag
Yb1 N1 2.360(3) . ?
Yb1 C14 2.700(3) . ?
Yb1 C15 2.760(3) . ?
Yb1 C19 2.793(4) . ?
Yb1 C16 2.843(4) . ?
Yb1 C18 2.848(4) . ?
Yb1 C17 2.861(4) . ?
Yb1 I1 3.0478(7) 2_655 ?
Yb1 I1 3.0992(10) . ?
I1 Yb1 3.0478(7) 2_655 ?
N1 C1 1.361(4) . ?
N1 C2 1.425(4) . ?
C1 N2 1.325(4) . ?
C1 N3 1.405(4) . ?
N2 C14 1.380(4) . ?
C2 C7 1.421(5) . ?
C2 C3 1.421(5) . ?
N3 C26 1.479(4) . ?
N3 C32 1.487(4) . ?
C3 C4 1.393(5) . ?
C3 C8 1.516(5) . ?
C4 C5 1.377(6) . ?
C5 C6 1.373(6) . ?
C6 C7 1.392(5) . ?
C7 C11 1.529(5) . ?
C8 C9 1.522(5) . ?
C8 C10 1.528(6) . ?
C11 C13 1.528(5) . ?
C11 C12 1.532(6) . ?
C14 C19 1.423(5) . ?
C14 C15 1.432(5) . ?
C15 C16 1.396(5) . ?
C15 C20 1.523(5) . ?
C16 C17 1.391(6) . ?
C17 C18 1.390(5) . ?
C18 C19 1.397(5) . ?
C19 C23 1.525(5) . ?
C20 C21 1.504(6) . ?
C20 C22 1.530(6) . ?
C23 C25 1.528(6) . ?
C23 C24 1.535(5) . ?
C26 C27 1.533(5) . ?
C26 C31 1.540(5) . ?
C27 C28 1.533(5) . ?
C28 C29 1.517(6) . ?
C29 C30 1.514(6) . ?
C30 C31 1.527(6) . ?
C32 C37 1.522(5) . ?
C32 C33 1.540(5) . ?
C33 C34 1.530(6) . ?
C34 C35 1.516(7) . ?
C35 C36 1.526(6) . ?
C36 C37 1.528(5) . ?
C38 C43 1.336(7) . ?
C38 C39 1.445(8) . ?
C38 C44 1.462(8) . ?
C39 C40 1.373(9) . ?
C40 C41 1.297(10) . ?
C41 C42 1.407(10) . ?
C42 C43 1.431(9) . ?
